data_7210252
loop_
_publ_author_name
'Yuan, Guozan'
'Rong, Lulu'
'Qiao, Xuelong'
'Ma, Li'
'Wei, Xianwen'

_publ_section_title
;
 Anion-controlled structures and luminescent properties of three Cd(ii)
 complexes assembled by a 2-substituted 8-hydroxyquinoline ligand
;
_journal_issue 36
_journal_name_full CrystEngComm
_journal_page_first 7307
_journal_paper_doi 10.1039/c3ce40348c
_journal_volume 15
_journal_year 2013
_chemical_formula_sum 'C51 H30 Cd2 Cl6 I N3 O3'
_chemical_formula_weight 1297.18
_chemical_name_systematic
;
?
;
_space_group_IT_number 15
_symmetry_cell_setting monoclinic
_symmetry_space_group_name_Hall '-C 2yc'
_symmetry_space_group_name_H-M 'C 1 2/c 1'
_atom_sites_solution_hydrogens geom
_atom_sites_solution_primary direct
_atom_sites_solution_secondary difmap
_audit_creation_method SHELXL-97
_cell_angle_alpha 90.00
_cell_angle_beta 106.257(3)
_cell_angle_gamma 90.00
_cell_formula_units_Z 8
_cell_length_a 15.880(2)
_cell_length_b 24.478(3)
_cell_length_c 26.637(4)
_cell_measurement_reflns_used 11258
_cell_measurement_temperature 58(2)
_cell_measurement_theta_max 27.55
_cell_measurement_theta_min 1.57
_cell_volume 9940(2)
_computing_cell_refinement 'SAINT (Bruker, 1999)'
_computing_data_collection 'SMART (Bruker, 1997)'
_computing_data_reduction SAINT
_computing_molecular_graphics 'SHELXTL-PLUS (Sheldrick, 1990)'
_computing_publication_material SHELXL-97
_computing_structure_refinement 'SHELXL-97 (Sheldrick, 2008)'
_computing_structure_solution 'SHELXS-97 (Sheldrick, 2008)'
_diffrn_ambient_temperature 58(2)
_diffrn_measured_fraction_theta_full 0.982
_diffrn_measured_fraction_theta_max 0.982
_diffrn_measurement_device_type 'Bruker APEX area-detector diffractometer'
_diffrn_measurement_method '\f and \w scan'
_diffrn_radiation_monochromator graphite
_diffrn_radiation_source 'fine-focus sealed tube'
_diffrn_radiation_type MoK\a
_diffrn_radiation_wavelength 0.71073
_diffrn_reflns_av_R_equivalents 0.0420
_diffrn_reflns_av_sigmaI/netI 0.0691
_diffrn_reflns_limit_h_max 20
_diffrn_reflns_limit_h_min -20
_diffrn_reflns_limit_k_max 31
_diffrn_reflns_limit_k_min -31
_diffrn_reflns_limit_l_max 20
_diffrn_reflns_limit_l_min -34
_diffrn_reflns_number 22554
_diffrn_reflns_theta_full 27.55
_diffrn_reflns_theta_max 27.55
_diffrn_reflns_theta_min 1.57
_exptl_absorpt_coefficient_mu 1.845
_exptl_absorpt_correction_T_max 0.8370
_exptl_absorpt_correction_T_min 0.6871
_exptl_absorpt_correction_type multi-scan
_exptl_absorpt_process_details 'SADABS (Sheldrick, 1996)'
_exptl_crystal_colour Yellow
_exptl_crystal_density_diffrn 1.734
_exptl_crystal_density_method 'not measured'
_exptl_crystal_description Block
_exptl_crystal_F_000 5056
_exptl_crystal_size_max 0.22
_exptl_crystal_size_mid 0.15
_exptl_crystal_size_min 0.10
_refine_diff_density_max 1.715
_refine_diff_density_min -0.901
_refine_diff_density_rms 0.202
_refine_ls_extinction_method none
_refine_ls_goodness_of_fit_ref 1.111
_refine_ls_hydrogen_treatment mixed
_refine_ls_matrix_type full
_refine_ls_number_parameters 603
_refine_ls_number_reflns 11258
_refine_ls_number_restraints 582
_refine_ls_restrained_S_all 1.088
_refine_ls_R_factor_all 0.1071
_refine_ls_R_factor_gt 0.0538
_refine_ls_shift/su_max 0.001
_refine_ls_shift/su_mean 0.000
_refine_ls_structure_factor_coef Fsqd
_refine_ls_weighting_details 'calc w=1/[\s^2^(Fo^2^)+(0.1000P)^2^+0.0000P] where P=(Fo^2^+2Fc^2^)/3'
_refine_ls_weighting_scheme calc
_refine_ls_wR_factor_gt 0.1432
_refine_ls_wR_factor_ref 0.2035
_reflns_number_gt 6624
_reflns_number_total 11258
_reflns_threshold_expression >2sigma(I)
_cod_data_source_file c3ce40348c.txt
_cod_data_source_block f:\paper-~1\anionc~1\r2025b\ygz
_cod_depositor_comments
;
The following automatic conversions were performed:

'_exptl_absorpt_correction_type' value 'Multi-scan' changed to
'multi-scan' according to
/home/saulius/struct/CIF-dictionaries/cif_core.dic dictionary named
'cif_core.dic' version 2.4.2 from 2011-04-26.

Automatic conversion script
Id: cif_fix_values 1891 2012-01-12 08:04:46Z andrius 
;
_cod_original_sg_symbol_H-M C2/c
_cod_database_code 7210252

loop_
_symmetry_equiv_pos_as_xyz
'x, y, z'
'-x, y, -z+1/2'
'x+1/2, y+1/2, z'
'-x+1/2, y+1/2, -z+1/2'
'-x, -y, -z'
'x, -y, z-1/2'
'-x+1/2, -y+1/2, -z'
'x+1/2, -y+1/2, z-1/2'

loop_
_atom_site_label
_atom_site_type_symbol
_atom_site_fract_x
_atom_site_fract_y
_atom_site_fract_z
_atom_site_U_iso_or_equiv
_atom_site_adp_type
_atom_site_occupancy
_atom_site_symmetry_multiplicity
_atom_site_calc_flag
_atom_site_refinement_flags
I1 I 0.35050(4) 0.45759(3) 0.30370(3) 0.0811(2) Uani 1 1 d U
Cd1 Cd 0.17867(3) 0.48597(2) 0.281669(19) 0.04656(17) Uani 1 1 d U
Cd2 Cd -0.00232(3) 0.423366(19) 0.177853(19) 0.04272(16) Uani 1 1 d U
Cl1 Cl 0.2486(3) 0.66860(18) 0.48691(14) 0.1402(14) Uani 1 1 d U
Cl2 Cl 0.4823(2) 0.57898(16) 0.39621(13) 0.1177(11) Uani 1 1 d U
Cl3 Cl 0.2956(2) 0.50622(16) 0.15876(12) 0.1177(11) Uani 1 1 d U
Cl4 Cl 0.2007(2) 0.29301(12) 0.12166(15) 0.1143(11) Uani 1 1 d U
Cl5 Cl -0.28400(16) 0.33423(11) 0.04621(10) 0.0806(7) Uani 1 1 d U
Cl6 Cl -0.0238(2) 0.27446(13) -0.03910(11) 0.0994(9) Uani 1 1 d U
O1 O 0.0749(4) 0.5017(2) 0.2074(2) 0.0650(16) Uani 1 1 d U
O2 O -0.1326(3) 0.4617(2) 0.14862(17) 0.0501(12) Uani 1 1 d U
O3 O 0.0968(3) 0.40634(18) 0.25441(19) 0.0518(12) Uani 1 1 d U
N1 N 0.1667(4) 0.5823(2) 0.2727(2) 0.0457(13) Uani 1 1 d U
N2 N -0.0283(4) 0.4384(2) 0.0862(2) 0.0466(12) Uani 1 1 d U
N3 N 0.0233(4) 0.3287(2) 0.1801(2) 0.0422(12) Uani 1 1 d U
C1 C 0.0547(4) 0.5541(3) 0.1943(3) 0.0424(14) Uani 1 1 d U
C2 C -0.0071(5) 0.5694(3) 0.1505(3) 0.058(2) Uani 1 1 d U
H2A H -0.0374 0.5418 0.1273 0.069 Uiso 1 1 calc R
C3 C -0.0287(5) 0.6246(3) 0.1376(3) 0.063(2) Uani 1 1 d U
H3A H -0.0750 0.6337 0.1075 0.075 Uiso 1 1 calc R
C4 C 0.0166(5) 0.6639(3) 0.1683(3) 0.061(2) Uani 1 1 d U
H4A H 0.0040 0.7011 0.1588 0.073 Uiso 1 1 calc R
C5 C 0.0825(5) 0.6514(3) 0.2144(3) 0.0479(15) Uani 1 1 d U
C6 C 0.1011(4) 0.5976(3) 0.2281(3) 0.0413(14) Uani 1 1 d U
C7 C 0.1301(6) 0.6917(3) 0.2483(3) 0.065(2) Uani 1 1 d U
H7A H 0.1169 0.7292 0.2410 0.078 Uiso 1 1 calc R
C8 C 0.1951(5) 0.6772(3) 0.2914(3) 0.061(2) Uani 1 1 d U
H8A H 0.2300 0.7043 0.3131 0.073 Uiso 1 1 calc R
C9 C 0.2102(5) 0.6201(3) 0.3037(3) 0.0560(18) Uani 1 1 d U
C10 C 0.2770(5) 0.6047(3) 0.3515(3) 0.0591(19) Uani 1 1 d U
H10A H 0.3029 0.5697 0.3521 0.071 Uiso 1 1 calc R
C11 C 0.3048(6) 0.6351(4) 0.3942(3) 0.067(2) Uani 1 1 d U
H11A H 0.2805 0.6708 0.3916 0.080 Uiso 1 1 calc R
C12 C 0.3654(6) 0.6224(4) 0.4432(3) 0.074(2) Uani 1 1 d U
C13 C 0.3472(8) 0.6383(4) 0.4897(4) 0.092(3) Uani 1 1 d U
C14 C 0.4052(10) 0.6255(6) 0.5394(5) 0.123(4) Uani 1 1 d U
H14A H 0.3907 0.6354 0.5705 0.148 Uiso 1 1 calc R
C15 C 0.4801(9) 0.5996(7) 0.5422(5) 0.123(4) Uani 1 1 d U
H15A H 0.5182 0.5906 0.5755 0.147 Uiso 1 1 calc R
C16 C 0.5036(7) 0.5856(6) 0.4982(5) 0.114(4) Uani 1 1 d U
H16A H 0.5585 0.5688 0.5007 0.137 Uiso 1 1 calc R
C17 C 0.4462(7) 0.5965(5) 0.4508(4) 0.093(3) Uani 1 1 d U
C18 C -0.1641(4) 0.4693(3) 0.0974(3) 0.0429(14) Uani 1 1 d U
C19 C -0.2479(4) 0.4897(3) 0.0742(3) 0.0544(18) Uani 1 1 d U
H19A H -0.2838 0.4998 0.0959 0.065 Uiso 1 1 calc R
C20 C -0.2811(6) 0.4960(4) 0.0198(3) 0.070(2) Uani 1 1 d U
H20A H -0.3400 0.5075 0.0050 0.084 Uiso 1 1 calc R
C21 C -0.2295(6) 0.4856(3) -0.0112(3) 0.064(2) Uani 1 1 d U
H21A H -0.2503 0.4939 -0.0474 0.077 Uiso 1 1 calc R
C22 C -0.1452(5) 0.4628(3) 0.0087(3) 0.0493(15) Uani 1 1 d U
C23 C -0.1109(4) 0.4573(3) 0.0634(3) 0.0436(14) Uani 1 1 d U
C24 C -0.0915(6) 0.4468(3) -0.0236(3) 0.0597(18) Uani 1 1 d U
H24A H -0.1120 0.4504 -0.0605 0.072 Uiso 1 1 calc R
C25 C -0.0111(6) 0.4264(3) -0.0006(3) 0.0608(19) Uani 1 1 d U
H25A H 0.0242 0.4136 -0.0217 0.073 Uiso 1 1 calc R
C26 C 0.0217(5) 0.4239(3) 0.0556(3) 0.0521(16) Uani 1 1 d U
C27 C 0.1085(5) 0.4049(3) 0.0771(4) 0.0615(19) Uani 1 1 d U
H27A H 0.1301 0.3793 0.0569 0.074 Uiso 1 1 calc R
C28 C 0.1615(5) 0.4191(4) 0.1219(4) 0.065(2) Uani 1 1 d U
H28A H 0.1404 0.4437 0.1431 0.079 Uiso 1 1 calc R
C29 C 0.2548(5) 0.3986(5) 0.1420(4) 0.079(2) Uani 1 1 d U
C30 C 0.2784(6) 0.3437(5) 0.1428(4) 0.091(3) Uani 1 1 d U
C31 C 0.3631(7) 0.3260(7) 0.1624(5) 0.116(4) Uani 1 1 d U
H31 H 0.3769 0.2882 0.1641 0.139 Uiso 1 1 calc R
C32 C 0.4286(7) 0.3652(8) 0.1799(5) 0.125(4) Uani 1 1 d U
H32A H 0.4878 0.3535 0.1925 0.150 Uiso 1 1 calc R
C33 C 0.4104(7) 0.4199(7) 0.1795(4) 0.116(4) Uani 1 1 d U
H33A H 0.4558 0.4459 0.1923 0.140 Uiso 1 1 calc R
C34 C 0.3233(6) 0.4366(6) 0.1597(4) 0.095(3) Uani 1 1 d U
C35 C 0.1259(4) 0.3548(3) 0.2622(3) 0.0413(14) Uani 1 1 d U
C36 C 0.1907(5) 0.3386(3) 0.3069(3) 0.0553(18) Uani 1 1 d U
H36A H 0.2183 0.3651 0.3322 0.066 Uiso 1 1 calc R
C37 C 0.2154(5) 0.2835(3) 0.3150(3) 0.063(2) Uani 1 1 d U
H37A H 0.2596 0.2736 0.3458 0.076 Uiso 1 1 calc R
C38 C 0.1788(5) 0.2447(3) 0.2805(3) 0.060(2) Uani 1 1 d U
H38A H 0.1969 0.2078 0.2872 0.072 Uiso 1 1 calc R
C39 C 0.1136(4) 0.2583(3) 0.2346(3) 0.0488(16) Uani 1 1 d U
C40 C 0.0874(4) 0.3136(3) 0.2239(3) 0.0409(14) Uani 1 1 d U
C41 C 0.0723(5) 0.2202(3) 0.1953(3) 0.0573(18) Uani 1 1 d U
H41A H 0.0882 0.1827 0.1993 0.069 Uiso 1 1 calc R
C42 C 0.0106(5) 0.2369(3) 0.1522(3) 0.0580(19) Uani 1 1 d U
H42A H -0.0168 0.2109 0.1263 0.070 Uiso 1 1 calc R
C43 C -0.0139(4) 0.2923(3) 0.1447(3) 0.0454(15) Uani 1 1 d U
C44 C -0.0783(5) 0.3108(3) 0.0971(3) 0.0547(18) Uani 1 1 d U
H44A H -0.1093 0.3435 0.0992 0.066 Uiso 1 1 calc R
C45 C -0.0973(5) 0.2858(3) 0.0513(3) 0.0584(18) Uani 1 1 d U
H45A H -0.0710 0.2511 0.0507 0.070 Uiso 1 1 calc R
C46 C -0.1548(5) 0.3058(3) 0.0009(3) 0.0580(17) Uani 1 1 d U
C47 C -0.2379(6) 0.3295(3) -0.0057(3) 0.0593(18) Uani 1 1 d U
C48 C -0.2875(7) 0.3492(4) -0.0541(4) 0.082(3) Uani 1 1 d U
H48A H -0.3429 0.3658 -0.0575 0.098 Uiso 1 1 calc R
C49 C -0.2566(8) 0.3446(4) -0.0957(4) 0.091(3) Uani 1 1 d U
H49A H -0.2913 0.3570 -0.1289 0.109 Uiso 1 1 calc R
C50 C -0.1748(8) 0.3219(4) -0.0915(4) 0.086(3) Uani 1 1 d U
H50A H -0.1526 0.3194 -0.1210 0.103 Uiso 1 1 calc R
C51 C -0.1275(6) 0.3033(4) -0.0439(3) 0.072(2) Uani 1 1 d U
O4 O 0.1147(14) 0.0977(8) 0.2548(8) 0.281(9) Uiso 1 1 d U
C52 C 0.0365(15) 0.0917(8) 0.2733(9) 0.193(9) Uiso 1 1 d U

loop_
_atom_site_aniso_label
_atom_site_aniso_U_11
_atom_site_aniso_U_22
_atom_site_aniso_U_33
_atom_site_aniso_U_23
_atom_site_aniso_U_13
_atom_site_aniso_U_12
I1 0.0502(3) 0.1186(6) 0.0727(4) -0.0048(4) 0.0140(3) 0.0077(3)
Cd1 0.0437(3) 0.0517(3) 0.0379(3) 0.0015(2) 0.0009(2) -0.0051(2)
Cd2 0.0442(3) 0.0395(3) 0.0363(3) 0.0012(2) -0.0022(2) 0.0017(2)
Cl1 0.168(3) 0.173(4) 0.086(2) -0.016(2) 0.047(2) 0.033(3)
Cl2 0.0785(17) 0.170(3) 0.099(2) -0.031(2) 0.0147(16) -0.0023(19)
Cl3 0.124(2) 0.139(3) 0.0737(18) 0.0006(18) 0.0010(17) -0.050(2)
Cl4 0.100(2) 0.0886(18) 0.162(3) 0.050(2) 0.050(2) 0.0292(15)
Cl5 0.0740(14) 0.0856(16) 0.0776(15) -0.0083(13) 0.0138(12) 0.0000(12)
Cl6 0.119(2) 0.112(2) 0.0762(17) 0.0019(16) 0.0426(16) 0.0116(17)
O1 0.075(3) 0.045(2) 0.052(3) 0.005(2) -0.021(3) -0.010(2)
O2 0.053(3) 0.062(3) 0.031(2) -0.003(2) 0.0058(19) 0.016(2)
O3 0.057(3) 0.039(2) 0.046(3) -0.003(2) -0.007(2) 0.005(2)
N1 0.046(3) 0.047(3) 0.043(3) -0.002(2) 0.010(2) -0.011(2)
N2 0.047(3) 0.047(3) 0.040(3) 0.004(2) 0.003(2) -0.003(2)
N3 0.046(3) 0.039(3) 0.041(3) -0.001(2) 0.010(2) 0.002(2)
C1 0.053(4) 0.038(3) 0.036(3) 0.002(3) 0.012(3) -0.009(3)
C2 0.069(5) 0.046(4) 0.047(4) -0.004(3) -0.003(3) -0.001(3)
C3 0.064(5) 0.057(4) 0.061(5) 0.016(4) 0.006(4) 0.003(4)
C4 0.062(4) 0.048(4) 0.069(5) -0.002(4) 0.011(4) 0.007(3)
C5 0.061(4) 0.040(3) 0.049(4) 0.005(3) 0.025(3) -0.011(3)
C6 0.045(3) 0.047(3) 0.032(3) 0.000(3) 0.011(2) -0.012(3)
C7 0.089(6) 0.046(4) 0.061(5) -0.008(4) 0.022(4) -0.005(4)
C8 0.075(5) 0.049(4) 0.054(4) -0.011(3) 0.012(4) -0.016(4)
C9 0.066(4) 0.059(4) 0.041(4) 0.001(3) 0.012(3) -0.021(3)
C10 0.064(4) 0.056(4) 0.053(4) -0.009(3) 0.009(3) -0.014(4)
C11 0.079(5) 0.060(5) 0.055(4) -0.009(4) 0.011(4) -0.020(4)
C12 0.088(5) 0.079(6) 0.049(4) -0.015(4) 0.008(3) -0.021(4)
C13 0.134(7) 0.087(7) 0.051(4) -0.006(5) 0.020(5) 0.002(6)
C14 0.139(9) 0.164(12) 0.056(5) -0.006(7) 0.007(6) -0.016(8)
C15 0.095(7) 0.176(12) 0.069(5) 0.014(8) -0.023(6) -0.033(7)
C16 0.068(6) 0.165(11) 0.087(6) 0.010(7) -0.015(5) -0.028(6)
C17 0.074(5) 0.125(9) 0.068(5) -0.010(6) 0.002(4) -0.019(5)
C18 0.042(3) 0.047(4) 0.034(3) 0.000(3) 0.001(2) -0.005(3)
C19 0.037(3) 0.072(5) 0.048(4) -0.002(4) 0.001(3) 0.011(3)
C20 0.060(4) 0.083(6) 0.053(4) 0.001(4) -0.006(3) 0.009(4)
C21 0.072(5) 0.070(5) 0.041(4) 0.006(4) -0.003(3) 0.004(4)
C22 0.064(4) 0.042(4) 0.038(3) 0.000(3) 0.008(3) -0.015(3)
C23 0.047(3) 0.039(3) 0.039(3) -0.003(3) 0.003(3) -0.004(3)
C24 0.080(5) 0.053(4) 0.043(4) 0.003(4) 0.011(3) -0.006(4)
C25 0.076(5) 0.060(5) 0.051(4) -0.010(4) 0.026(4) -0.009(4)
C26 0.059(4) 0.043(4) 0.057(4) 0.008(3) 0.021(3) -0.009(3)
C27 0.059(4) 0.059(5) 0.070(5) 0.014(4) 0.023(3) -0.002(3)
C28 0.059(4) 0.075(5) 0.064(5) 0.011(4) 0.020(4) 0.001(4)
C29 0.049(4) 0.124(5) 0.063(5) 0.023(5) 0.015(4) 0.004(4)
C30 0.064(5) 0.127(6) 0.086(7) 0.022(6) 0.025(5) 0.026(4)
C31 0.078(5) 0.180(10) 0.088(8) 0.044(8) 0.020(6) 0.046(5)
C32 0.055(5) 0.242(11) 0.066(7) 0.016(10) 0.000(5) 0.030(6)
C33 0.058(5) 0.223(10) 0.059(6) -0.016(9) 0.000(5) -0.013(6)
C34 0.063(5) 0.158(6) 0.053(5) -0.003(6) 0.000(4) -0.011(5)
C35 0.046(3) 0.043(3) 0.037(3) 0.006(3) 0.014(3) 0.006(3)
C36 0.053(4) 0.059(4) 0.048(4) 0.005(3) 0.003(3) 0.004(3)
C37 0.069(5) 0.064(4) 0.048(4) 0.006(4) 0.002(3) 0.026(4)
C38 0.075(5) 0.052(4) 0.050(4) 0.013(3) 0.012(4) 0.018(4)
C39 0.049(4) 0.047(3) 0.050(4) 0.011(3) 0.013(3) 0.007(3)
C40 0.053(4) 0.034(3) 0.036(3) 0.007(3) 0.014(3) 0.004(3)
C41 0.079(5) 0.035(3) 0.060(4) 0.007(3) 0.024(4) 0.009(3)
C42 0.073(5) 0.037(3) 0.062(5) -0.011(3) 0.014(4) -0.003(3)
C43 0.050(4) 0.042(3) 0.043(3) 0.008(3) 0.011(3) -0.006(3)
C44 0.055(4) 0.044(4) 0.055(4) -0.006(3) 0.001(3) -0.006(3)
C45 0.072(5) 0.044(4) 0.055(4) 0.005(3) 0.010(4) -0.008(3)
C46 0.077(4) 0.042(4) 0.047(4) -0.008(3) 0.006(3) -0.014(3)
C47 0.076(4) 0.045(4) 0.050(4) -0.005(3) 0.006(3) -0.015(3)
C48 0.081(6) 0.075(6) 0.066(4) -0.019(5) -0.020(4) 0.004(5)
C49 0.112(7) 0.086(7) 0.051(4) -0.013(5) -0.018(5) -0.010(5)
C50 0.116(6) 0.083(7) 0.048(4) -0.008(4) 0.008(5) -0.017(5)
C51 0.093(5) 0.065(5) 0.053(4) 0.002(4) 0.014(4) -0.022(4)

loop_
_atom_type_symbol
_atom_type_description
_atom_type_scat_dispersion_real
_atom_type_scat_dispersion_imag
_atom_type_scat_source
C C 0.0033 0.0016 'International Tables Vol C Tables 4.2.6.8 and 6.1.1.4'
H H 0.0000 0.0000 'International Tables Vol C Tables 4.2.6.8 and 6.1.1.4'
N N 0.0061 0.0033 'International Tables Vol C Tables 4.2.6.8 and 6.1.1.4'
O O 0.0106 0.0060 'International Tables Vol C Tables 4.2.6.8 and 6.1.1.4'
Cl Cl 0.1484 0.1585 'International Tables Vol C Tables 4.2.6.8 and 6.1.1.4'
I I -0.4742 1.8119 'International Tables Vol C Tables 4.2.6.8 and 6.1.1.4'
Cd Cd -0.8075 1.2024 'International Tables Vol C Tables 4.2.6.8 and 6.1.1.4'

loop_
_geom_angle_atom_site_label_1
_geom_angle_atom_site_label_2
_geom_angle_atom_site_label_3
_geom_angle
_geom_angle_site_symmetry_1
_geom_angle_site_symmetry_3
O1 Cd1 O2 116.5(2) . 2
O1 Cd1 O3 70.11(17) . .
O2 Cd1 O3 75.92(17) 2 .
O1 Cd1 N1 73.72(18) . .
O2 Cd1 N1 108.01(19) 2 .
O3 Cd1 N1 140.69(17) . .
O1 Cd1 I1 133.31(18) . .
O2 Cd1 I1 106.98(12) 2 .
O3 Cd1 I1 106.92(12) . .
N1 Cd1 I1 108.88(14) . .
O2 Cd2 O3 138.72(18) . .
O2 Cd2 O1 97.12(19) . .
O3 Cd2 O1 70.78(17) . .
O2 Cd2 N3 124.52(19) . .
O3 Cd2 N3 73.80(17) . .
O1 Cd2 N3 138.05(19) . .
O2 Cd2 N2 72.35(19) . .
O3 Cd2 N2 146.8(2) . .
O1 Cd2 N2 98.36(19) . .
N3 Cd2 N2 99.0(2) . .
C1 O1 Cd1 117.4(4) . .
C1 O1 Cd2 130.0(4) . .
Cd1 O1 Cd2 110.6(2) . .
C18 O2 Cd2 117.9(4) . .
C18 O2 Cd1 133.8(4) . 2
Cd2 O2 Cd1 108.02(18) . 2
C35 O3 Cd2 116.1(4) . .
C35 O3 Cd1 126.7(4) . .
Cd2 O3 Cd1 108.37(19) . .
C9 N1 C6 119.0(6) . .
C9 N1 Cd1 129.0(5) . .
C6 N1 Cd1 112.0(4) . .
C26 N2 C23 118.7(6) . .
C26 N2 Cd2 128.4(5) . .
C23 N2 Cd2 112.2(5) . .
C43 N3 C40 120.6(6) . .
C43 N3 Cd2 127.7(4) . .
C40 N3 Cd2 111.7(4) . .
O1 C1 C2 123.5(6) . .
O1 C1 C6 119.6(6) . .
C2 C1 C6 116.9(6) . .
C1 C2 C3 122.9(7) . .
C1 C2 H2A 118.6 . .
C3 C2 H2A 118.6 . .
C4 C3 C2 119.2(7) . .
C4 C3 H3A 120.4 . .
C2 C3 H3A 120.4 . .
C3 C4 C5 121.2(7) . .
C3 C4 H4A 119.4 . .
C5 C4 H4A 119.4 . .
C6 C5 C4 119.5(7) . .
C6 C5 C7 117.6(7) . .
C4 C5 C7 122.9(7) . .
C5 C6 N1 122.5(6) . .
C5 C6 C1 120.1(6) . .
N1 C6 C1 117.2(6) . .
C8 C7 C5 120.4(8) . .
C8 C7 H7A 119.8 . .
C5 C7 H7A 119.8 . .
C7 C8 C9 118.9(7) . .
C7 C8 H8A 120.5 . .
C9 C8 H8A 120.5 . .
N1 C9 C8 121.4(7) . .
N1 C9 C10 119.7(7) . .
C8 C9 C10 118.8(7) . .
C11 C10 C9 126.0(8) . .
C11 C10 H10A 117.0 . .
C9 C10 H10A 117.0 . .
C10 C11 C12 129.8(9) . .
C10 C11 H11A 115.1 . .
C12 C11 H11A 115.1 . .
C17 C12 C13 114.0(9) . .
C17 C12 C11 126.3(9) . .
C13 C12 C11 119.7(10) . .
C12 C13 C14 121.4(12) . .
C12 C13 Cl1 119.5(8) . .
C14 C13 Cl1 118.8(10) . .
C15 C14 C13 119.5(13) . .
C15 C14 H14A 120.2 . .
C13 C14 H14A 120.2 . .
C14 C15 C16 121.7(12) . .
C14 C15 H15A 119.2 . .
C16 C15 H15A 119.2 . .
C17 C16 C15 118.2(13) . .
C17 C16 H16A 120.9 . .
C15 C16 H16A 120.9 . .
C16 C17 C12 125.1(11) . .
C16 C17 Cl2 115.5(10) . .
C12 C17 Cl2 119.3(8) . .
O2 C18 C19 122.9(7) . .
O2 C18 C23 120.1(6) . .
C19 C18 C23 116.9(6) . .
C18 C19 C20 122.1(7) . .
C18 C19 H19A 118.9 . .
C20 C19 H19A 118.9 . .
C21 C20 C19 119.8(7) . .
C21 C20 H20A 120.1 . .
C19 C20 H20A 120.1 . .
C20 C21 C22 121.7(7) . .
C20 C21 H21A 119.2 . .
C22 C21 H21A 119.2 . .
C21 C22 C23 118.4(7) . .
C21 C22 C24 123.3(7) . .
C23 C22 C24 118.3(7) . .
N2 C23 C22 122.5(7) . .
N2 C23 C18 116.9(6) . .
C22 C23 C18 120.5(6) . .
C25 C24 C22 118.6(7) . .
C25 C24 H24A 120.7 . .
C22 C24 H24A 120.7 . .
C24 C25 C26 120.5(8) . .
C24 C25 H25A 119.7 . .
C26 C25 H25A 119.7 . .
N2 C26 C27 121.2(7) . .
N2 C26 C25 121.2(7) . .
C27 C26 C25 117.6(8) . .
C28 C27 C26 126.2(9) . .
C28 C27 H27A 116.9 . .
C26 C27 H27A 116.9 . .
C27 C28 C29 123.7(9) . .
C27 C28 H28A 118.2 . .
C29 C28 H28A 118.2 . .
C30 C29 C34 116.9(9) . .
C30 C29 C28 123.8(9) . .
C34 C29 C28 119.2(10) . .
C31 C30 C29 122.8(12) . .
C31 C30 Cl4 115.6(11) . .
C29 C30 Cl4 121.6(7) . .
C30 C31 C32 118.0(14) . .
C30 C31 H31 121.0 . .
C32 C31 H31 121.0 . .
C33 C32 C31 122.3(11) . .
C33 C32 H32A 118.9 . .
C31 C32 H32A 118.9 . .
C32 C33 C34 118.3(13) . .
C32 C33 H33A 120.9 . .
C34 C33 H33A 120.9 . .
C33 C34 C29 121.6(13) . .
C33 C34 Cl3 120.4(10) . .
C29 C34 Cl3 117.9(8) . .
O3 C35 C36 122.7(6) . .
O3 C35 C40 119.4(6) . .
C36 C35 C40 117.9(6) . .
C35 C36 C37 120.8(7) . .
C35 C36 H36A 119.6 . .
C37 C36 H36A 119.6 . .
C38 C37 C36 121.9(7) . .
C38 C37 H37A 119.1 . .
C36 C37 H37A 119.1 . .
C37 C38 C39 120.2(7) . .
C37 C38 H38A 119.9 . .
C39 C38 H38A 119.9 . .
C38 C39 C41 124.4(7) . .
C38 C39 C40 120.3(7) . .
C41 C39 C40 115.3(6) . .
N3 C40 C39 122.4(6) . .
N3 C40 C35 118.7(6) . .
C39 C40 C35 118.8(6) . .
C42 C41 C39 120.4(7) . .
C42 C41 H41A 119.8 . .
C39 C41 H41A 119.8 . .
C41 C42 C43 121.2(7) . .
C41 C42 H42A 119.4 . .
C43 C42 H42A 119.4 . .
N3 C43 C42 120.0(6) . .
N3 C43 C44 118.7(6) . .
C42 C43 C44 121.2(7) . .
C45 C44 C43 125.6(7) . .
C45 C44 H44A 117.2 . .
C43 C44 H44A 117.2 . .
C44 C45 C46 127.4(8) . .
C44 C45 H45A 116.3 . .
C46 C45 H45A 116.3 . .
C51 C46 C47 114.8(8) . .
C51 C46 C45 120.5(8) . .
C47 C46 C45 124.7(8) . .
C48 C47 C46 121.7(9) . .
C48 C47 Cl5 117.2(8) . .
C46 C47 Cl5 121.1(6) . .
C49 C48 C47 119.6(10) . .
C49 C48 H48A 120.2 . .
C47 C48 H48A 120.2 . .
C48 C49 C50 121.2(9) . .
C48 C49 H49A 119.4 . .
C50 C49 H49A 119.4 . .
C51 C50 C49 118.1(10) . .
C51 C50 H50A 120.9 . .
C49 C50 H50A 120.9 . .
C50 C51 C46 124.5(10) . .
C50 C51 Cl6 117.6(8) . .
C46 C51 Cl6 117.8(7) . .
C52 C52 O4 105(3) 2 .

loop_
_geom_bond_atom_site_label_1
_geom_bond_atom_site_label_2
_geom_bond_distance
_geom_bond_site_symmetry_2
I1 Cd1 2.7159(8) .
Cd1 O1 2.225(5) .
Cd1 O2 2.257(5) 2
Cd1 O3 2.343(5) .
Cd1 N1 2.371(6) .
Cd2 O2 2.206(4) .
Cd2 O3 2.239(4) .
Cd2 O1 2.293(5) .
Cd2 N3 2.351(5) .
Cd2 N2 2.387(6) .
Cl1 C13 1.715(13) .
Cl2 C17 1.758(12) .
Cl3 C34 1.758(14) .
Cl4 C30 1.729(13) .
Cl5 C47 1.740(9) .
Cl6 C51 1.764(11) .
O1 C1 1.345(8) .
O2 C18 1.328(8) .
O2 Cd1 2.257(5) 2
O3 C35 1.338(8) .
N1 C9 1.303(9) .
N1 C6 1.395(9) .
N2 C26 1.336(10) .
N2 C23 1.362(8) .
N3 C43 1.310(8) .
N3 C40 1.368(8) .
C1 C2 1.350(10) .
C1 C6 1.455(9) .
C2 C3 1.413(10) .
C2 H2A 0.9500 .
C3 C4 1.335(11) .
C3 H3A 0.9500 .
C4 C5 1.405(11) .
C4 H4A 0.9500 .
C5 C6 1.376(10) .
C5 C7 1.406(10) .
C7 C8 1.360(11) .
C7 H7A 0.9500 .
C8 C9 1.440(11) .
C8 H8A 0.9500 .
C9 C10 1.460(11) .
C10 C11 1.327(11) .
C10 H10A 0.9500 .
C11 C12 1.423(12) .
C11 H11A 0.9500 .
C12 C17 1.394(15) .
C12 C13 1.405(13) .
C13 C14 1.420(16) .
C14 C15 1.332(19) .
C14 H14A 0.9500 .
C15 C16 1.370(18) .
C15 H15A 0.9500 .
C16 C17 1.360(14) .
C16 H16A 0.9500 .
C18 C19 1.393(9) .
C18 C23 1.432(10) .
C19 C20 1.407(11) .
C19 H19A 0.9500 .
C20 C21 1.338(12) .
C20 H20A 0.9500 .
C21 C22 1.410(11) .
C21 H21A 0.9500 .
C22 C23 1.413(9) .
C22 C24 1.424(11) .
C24 C25 1.347(12) .
C24 H24A 0.9500 .
C25 C26 1.443(11) .
C25 H25A 0.9500 .
C26 C27 1.415(11) .
C27 C28 1.298(12) .
C27 H27A 0.9500 .
C28 C29 1.514(12) .
C28 H28A 0.9500 .
C29 C30 1.394(16) .
C29 C34 1.408(15) .
C30 C31 1.370(13) .
C31 C32 1.40(2) .
C31 H31 0.9500 .
C32 C33 1.370(19) .
C32 H32A 0.9500 .
C33 C34 1.395(15) .
C33 H33A 0.9500 .
C35 C36 1.397(9) .
C35 C40 1.443(9) .
C36 C37 1.404(11) .
C36 H36A 0.9500 .
C37 C38 1.335(11) .
C37 H37A 0.9500 .
C38 C39 1.403(10) .
C38 H38A 0.9500 .
C39 C41 1.419(11) .
C39 C40 1.421(9) .
C41 C42 1.346(11) .
C41 H41A 0.9500 .
C42 C43 1.410(10) .
C42 H42A 0.9500 .
C43 C44 1.461(10) .
C44 C45 1.321(10) .
C44 H44A 0.9500 .
C45 C46 1.480(10) .
C45 H45A 0.9500 .
C46 C51 1.382(12) .
C46 C47 1.407(12) .
C47 C48 1.397(12) .
C48 C49 1.336(15) .
C48 H48A 0.9500 .
C49 C50 1.388(15) .
C49 H49A 0.9500 .
C50 C51 1.356(12) .
C50 H50A 0.9500 .
O4 C52 1.46(3) .
C52 C52 1.44(4) 2
